data_2242010
loop_
_publ_author_name
'Klein, Wilhelm'
'He, Haiyan'
'F\"assler, Thomas F.'

_publ_section_title
;
 Crystal structure of
 tris[(4,7,13,16,21,24-hexaoxa-1,10-diazabicyclo[8.8.8]hexacosane-\k^8^<i>N</i>~2~,<i>O</i>~6~)rubidium]
 rubidium nonastannide
;
_journal_coeditor_code WM5352
_journal_issue 2
_journal_name_full 'Acta Crystallographica Section E'
_journal_page_first 147
_journal_page_last 151
_journal_paper_doi 10.1107/S2056989017000172
_journal_volume 73
_journal_year 2017
_chemical_formula_iupac '[Rb (C18 H36 N2 O6)]3 Rb Sn9'
_chemical_formula_moiety '3(C18 H36 N2 O6 Rb), Sn9, Rb'
_chemical_formula_sum 'C54 H108 N6 O18 Rb4 Sn9'
_chemical_formula_weight 2539.55
_chemical_name_systematic
'Tris[(4,7,13,16,21,24-hexaoxa-1,10-diazabicyclo[8.8.8]hexacosane-\k^8^N~2~,O~6~)rubidium] rubidium nonastannide'
_space_group_crystal_system triclinic
_space_group_IT_number 2
_space_group_name_Hall '-P 1'
_space_group_name_H-M_alt 'P -1'
_symmetry_space_group_name_Hall '-P 1'
_symmetry_space_group_name_H-M 'P -1'
_atom_sites_solution_hydrogens geom
_atom_sites_solution_primary direct
_atom_sites_solution_secondary difmap
_cell_angle_alpha 98.782(4)
_cell_angle_beta 104.350(4)
_cell_angle_gamma 118.407(6)
_cell_formula_units_Z 2
_cell_length_a 15.7287(8)
_cell_length_b 16.1530(10)
_cell_length_c 20.2896(8)
_cell_measurement_reflns_used 2671
_cell_measurement_temperature 123(2)
_cell_measurement_theta_max 32.8871
_cell_measurement_theta_min 2.8659
_cell_volume 4165.4(5)
_computing_cell_refinement
;
CrysAlis RED (Oxford Diffraction, 2009)
;
_computing_data_collection
;
CrysAlis CCD (Oxford Diffraction, 2009)
;
_computing_data_reduction
;
CrysAlis RED (Oxford Diffraction, 2009)
;
_computing_molecular_graphics
;
DIAMOND (Brandenburg, 2012)
;
_computing_publication_material
;
publCIF (Westrip, 2010)
;
_computing_structure_refinement
;
<i>SHELXL2014/7</i> (Sheldrick, 2015)
;
_computing_structure_solution
;
SHELXS97 (Sheldrick, 2008)
;
_diffrn_ambient_temperature 123(2)
_diffrn_detector_area_resol_mean 16.0238
_diffrn_measured_fraction_theta_full 0.974
_diffrn_measured_fraction_theta_max 0.972
_diffrn_measurement_device_type 'Oxford Diffraction Xcalibur 3'
_diffrn_measurement_method '\w and \p scans'
_diffrn_radiation_monochromator graphite
_diffrn_radiation_source 'fine-focus sealed tube'
_diffrn_radiation_type MoK\a
_diffrn_radiation_wavelength 0.71073
_diffrn_reflns_av_R_equivalents 0.1121
_diffrn_reflns_limit_h_max 19
_diffrn_reflns_limit_h_min -17
_diffrn_reflns_limit_k_max 19
_diffrn_reflns_limit_k_min -19
_diffrn_reflns_limit_l_max 25
_diffrn_reflns_limit_l_min -20
_diffrn_reflns_number 29013
_diffrn_reflns_theta_full 25.242
_diffrn_reflns_theta_max 25.998
_diffrn_reflns_theta_min 2.870
_exptl_absorpt_coefficient_mu 5.031
_exptl_absorpt_correction_T_max 1.00000
_exptl_absorpt_correction_T_min 0.83244
_exptl_absorpt_correction_type multi-scan
_exptl_absorpt_process_details
;
(CrysAlisRED; Oxford Diffraction, 2009)
;
_exptl_crystal_colour brown
_exptl_crystal_density_diffrn 2.025
_exptl_crystal_description plate
_exptl_crystal_F_000 2432
_exptl_crystal_size_max 0.15
_exptl_crystal_size_mid 0.12
_exptl_crystal_size_min 0.05
_refine_diff_density_max 2.854
_refine_diff_density_min -2.194
_refine_ls_extinction_coef 0
_refine_ls_extinction_method none
_refine_ls_goodness_of_fit_ref 0.622
_refine_ls_hydrogen_treatment constr
_refine_ls_matrix_type full
_refine_ls_number_parameters 823
_refine_ls_number_reflns 15902
_refine_ls_number_restraints 60
_refine_ls_restrained_S_all 0.625
_refine_ls_R_factor_all 0.1830
_refine_ls_R_factor_gt 0.0541
_refine_ls_shift/su_max 0.001
_refine_ls_shift/su_mean 0.000
_refine_ls_structure_factor_coef Fsqd
_refine_ls_weighting_details 'w=1/[\s^2^(Fo^2^)] where P=(Fo^2^+2Fc^2^)/3'
_refine_ls_weighting_scheme calc
_refine_ls_wR_factor_gt 0.0758
_refine_ls_wR_factor_ref 0.0935
_reflns_number_gt 4724
_reflns_number_total 15902
_reflns_threshold_expression 'I > 2\s(I)'
_cod_data_source_file wm5352sup1.cif
_cod_data_source_block I
_cod_original_cell_volume 4165.4(4)
_cod_database_code 2242010
_shelx_space_group_comment
;
The symmetry employed for this shelxl refinement is uniquely defined
by the following loop, which should always be used as a source of
symmetry information in preference to the above space-group names.
They are only intended as comments.
;

loop_
_space_group_symop_operation_xyz
'x, y, z'
'-x, -y, -z'

loop_
_atom_site_type_symbol
_atom_site_label
_atom_site_fract_x
_atom_site_fract_y
_atom_site_fract_z
_atom_site_U_iso_or_equiv
_atom_site_adp_type
_atom_site_calc_flag
_atom_site_occupancy
Sn Sn1 0.08357(8) 0.16103(7) 0.39428(5) 0.0410(3) Uani d 1
Sn Sn2 0.16023(7) 0.25708(7) 0.29264(5) 0.0299(3) Uani d 1
Sn Sn3 0.12360(7) 0.07394(7) 0.20224(5) 0.0328(3) Uani d 1
Sn Sn4 0.05539(8) -0.02245(8) 0.30783(5) 0.0416(3) Uani d 1
Sn Sn5 -0.04374(7) 0.21046(7) 0.29624(5) 0.0355(3) Uani d 1
Sn Sn6 -0.01767(8) 0.14432(7) 0.15343(5) 0.0343(3) Uani d 1
Sn Sn7 -0.09899(8) -0.07686(7) 0.16271(5) 0.0386(3) Uani d 1
Sn Sn8 -0.12916(8) -0.01594(7) 0.30748(5) 0.0419(3) Uani d 1
Sn Sn9 -0.20912(8) 0.02659(8) 0.17892(5) 0.0430(3) Uani d 1
Rb Rb1 0.0000 0.0000 0.0000 0.0586(7) Uani d 1
Rb Rb2 0.0000 0.0000 0.5000 0.1214(13) Uani d 1
Rb Rb3 0.61092(10) 0.39675(10) 0.17403(7) 0.0318(4) Uani d 1
N N1 0.4557(8) 0.2336(7) 0.0330(5) 0.028(3) Uani d 1
N N2 0.7700(9) 0.5604(9) 0.3164(6) 0.039(3) Uani d 1
O O1 0.5734(7) 0.4486(7) 0.0473(4) 0.039(3) Uani d 1
O O2 0.7466(7) 0.5961(6) 0.1754(5) 0.042(3) Uani d 1
O O3 0.3993(6) 0.2728(6) 0.1544(4) 0.031(2) Uani d 1
O O4 0.5387(8) 0.4516(7) 0.2800(5) 0.042(3) Uani d 1
O O5 0.6478(7) 0.2466(7) 0.1151(5) 0.043(3) Uani d 1
O O6 0.7708(7) 0.3809(7) 0.2619(5) 0.042(3) Uani d 1
C C1 0.4354(9) 0.2790(9) -0.0236(6) 0.032(4) Uani d 1
H H1A 0.3845 0.2967 -0.0185 0.039 Uiso calc 1
H H1B 0.4045 0.2296 -0.0716 0.039 Uiso calc 1
C C2 0.5381(11) 0.3749(11) -0.0178(7) 0.053(5) Uani d 1
H H2A 0.5919 0.3596 -0.0185 0.063 Uiso calc 1
H H2B 0.5239 0.3988 -0.0588 0.063 Uiso calc 1
C C3 0.6589(10) 0.5372(10) 0.0478(7) 0.035(4) Uani d 1
H H3A 0.6363 0.5582 0.0070 0.042 Uiso calc 1
H H3B 0.7140 0.5259 0.0431 0.042 Uiso calc 1
C C4 0.7011(11) 0.6183(10) 0.1191(7) 0.048(4) Uani d 1
H H4A 0.7531 0.6833 0.1174 0.058 Uiso calc 1
H H4B 0.6435 0.6231 0.1266 0.058 Uiso calc 1
C C5 0.7826(11) 0.6677(10) 0.2414(8) 0.057(5) Uani d 1
H H5A 0.7228 0.6674 0.2494 0.068 Uiso calc 1
H H5B 0.8305 0.7343 0.2397 0.068 Uiso calc 1
C C6 0.8390(11) 0.6477(10) 0.3040(8) 0.056(5) Uani d 1
H H6A 0.8938 0.6406 0.2934 0.067 Uiso calc 1
H H6B 0.8732 0.7051 0.3480 0.067 Uiso calc 1
C C7 0.3610(10) 0.1695(10) 0.0410(7) 0.047(4) Uani d 1
H H7A 0.3701 0.1242 0.0656 0.057 Uiso calc 1
H H7B 0.3061 0.1284 -0.0072 0.057 Uiso calc 1
C C8 0.3253(10) 0.2235(10) 0.0829(7) 0.041(4) Uani d 1
H H8A 0.3200 0.2723 0.0609 0.049 Uiso calc 1
H H8B 0.2560 0.1758 0.0827 0.049 Uiso calc 1
C C9 0.3669(10) 0.3255(10) 0.1942(7) 0.041(4) Uani d 1
H H9A 0.2950 0.2797 0.1907 0.049 Uiso calc 1
H H9B 0.3684 0.3785 0.1746 0.049 Uiso calc 1
C C10 0.4416(11) 0.3711(11) 0.2729(8) 0.047(4) Uani d 1
H H10A 0.4119 0.3942 0.3034 0.056 Uiso calc 1
H H10B 0.4510 0.3202 0.2892 0.056 Uiso calc 1
C C11 0.6091(12) 0.4900(11) 0.3483(7) 0.044(4) Uani d 1
H H11A 0.6228 0.4393 0.3603 0.053 Uiso calc 1
H H11B 0.5797 0.5072 0.3820 0.053 Uiso calc 1
C C12 0.7103(12) 0.5817(11) 0.3572(8) 0.062(5) Uani d 1
H H12A 0.6951 0.6295 0.3405 0.074 Uiso calc 1
H H12B 0.7546 0.6136 0.4088 0.074 Uiso calc 1
C C13 0.4980(10) 0.1743(10) 0.0100(7) 0.046(5) Uani d 1
H H13A 0.4402 0.1099 -0.0260 0.055 Uiso calc 1
H H13B 0.5466 0.2099 -0.0132 0.055 Uiso calc 1
C C14 0.5522(10) 0.1562(10) 0.0701(7) 0.039(4) Uani d 1
H H14A 0.5078 0.1305 0.0982 0.047 Uiso calc 1
H H14B 0.5666 0.1057 0.0519 0.047 Uiso calc 1
C C15 0.7082(11) 0.2306(10) 0.1697(7) 0.049(5) Uani d 1
H H15A 0.7327 0.1911 0.1482 0.059 Uiso calc 1
H H15B 0.6652 0.1929 0.1954 0.059 Uiso calc 1
C C16 0.8002(11) 0.3285(10) 0.2217(7) 0.041(4) Uani d 1
H H16A 0.8482 0.3166 0.2546 0.049 Uiso calc 1
H H16B 0.8379 0.3692 0.1948 0.049 Uiso calc 1
C C17 0.8587(11) 0.4697(12) 0.3131(7) 0.057(5) Uani d 1
H H17A 0.8994 0.5125 0.2885 0.068 Uiso calc 1
H H17B 0.9039 0.4544 0.3454 0.068 Uiso calc 1
C C18 0.8242(10) 0.5226(11) 0.3557(7) 0.043(4) Uani d 1
H H18A 0.7784 0.4765 0.3762 0.052 Uiso calc 1
H H18B 0.8861 0.5786 0.3963 0.052 Uiso calc 1
Rb Rb4 0.63019(10) 0.24191(10) 0.48979(7) 0.0307(4) Uani d 1
N N3 0.4697(9) 0.2786(8) 0.5135(6) 0.035(3) Uani d 1
N N4 0.7945(9) 0.2050(8) 0.4680(5) 0.034(3) Uani d 1
O O7 0.4670(7) 0.2095(7) 0.3686(4) 0.034(2) Uani d 1
O O8 0.5935(7) 0.1347(6) 0.3462(4) 0.038(3) Uani d 1
O O9 0.6892(7) 0.4381(6) 0.5596(4) 0.035(3) Uani d 1
O O10 0.8322(6) 0.4092(6) 0.5085(4) 0.036(3) Uani d 1
O O11 0.5135(7) 0.1394(6) 0.5733(5) 0.040(3) Uani d 1
O O12 0.6924(7) 0.1374(6) 0.5723(4) 0.032(2) Uani d 1
C C19 0.4044(9) 0.2752(10) 0.4456(6) 0.036(4) Uani d 1
H H19A 0.4423 0.3388 0.4362 0.043 Uiso calc 1
H H19B 0.3400 0.2673 0.4502 0.043 Uiso calc 1
C C20 0.3762(11) 0.1911(10) 0.3831(6) 0.039(4) Uani d 1
H H20A 0.3454 0.1281 0.3944 0.047 Uiso calc 1
H H20B 0.3240 0.1846 0.3402 0.047 Uiso calc 1
C C21 0.4405(9) 0.1419(9) 0.3066(6) 0.031(4) Uani d 1
H H21A 0.3962 0.1480 0.2660 0.038 Uiso calc 1
H H21B 0.4006 0.0740 0.3093 0.038 Uiso calc 1
C C22 0.5395(10) 0.1599(9) 0.2945(7) 0.034(4) Uani d 1
H H22A 0.5212 0.1189 0.2457 0.040 Uiso calc 1
H H22B 0.5844 0.2306 0.2989 0.040 Uiso calc 1
C C23 0.6872(10) 0.1476(10) 0.3405(7) 0.042(4) Uani d 1
H H23A 0.7316 0.2160 0.3401 0.050 Uiso calc 1
H H23B 0.6701 0.1012 0.2944 0.050 Uiso calc 1
C C24 0.7461(10) 0.1303(9) 0.3996(6) 0.031(4) Uani d 1
H H24A 0.6984 0.0656 0.4040 0.037 Uiso calc 1
H H24B 0.8007 0.1254 0.3867 0.037 Uiso calc 1
C C25 0.5207(11) 0.3747(10) 0.5659(7) 0.044(4) Uani d 1
H H25A 0.5486 0.3706 0.6139 0.053 Uiso calc 1
H H25B 0.4684 0.3921 0.5665 0.053 Uiso calc 1
C C26 0.6076(10) 0.4564(10) 0.5531(7) 0.037(4) Uani d 1
H H26A 0.5818 0.4598 0.5045 0.045 Uiso calc 1
H H26B 0.6344 0.5208 0.5885 0.045 Uiso calc 1
C C27 0.7740(12) 0.5146(10) 0.5454(7) 0.051(5) Uani d 1
H H27A 0.7995 0.5809 0.5775 0.061 Uiso calc 1
H H27B 0.7492 0.5133 0.4952 0.061 Uiso calc 1
C C28 0.8625(10) 0.4949(11) 0.5584(7) 0.043(4) Uani d 1
H H28A 0.9243 0.5513 0.5556 0.051 Uiso calc 1
H H28B 0.8819 0.4894 0.6071 0.051 Uiso calc 1
C C29 0.9102(10) 0.3877(10) 0.5277(6) 0.034(4) Uani d 1
H H29A 0.9171 0.3751 0.5744 0.041 Uiso calc 1
H H29B 0.9778 0.4451 0.5326 0.041 Uiso calc 1
C C30 0.8821(10) 0.2979(10) 0.4711(7) 0.043(4) Uani d 1
H H30A 0.8657 0.3082 0.4238 0.052 Uiso calc 1
H H30B 0.9434 0.2921 0.4796 0.052 Uiso calc 1
C C31 0.4037(10) 0.2025(11) 0.5402(7) 0.046(4) Uani d 1
H H31A 0.3560 0.1396 0.4999 0.055 Uiso calc 1
H H31B 0.3606 0.2230 0.5571 0.055 Uiso calc 1
C C32 0.4622(11) 0.1839(11) 0.5995(7) 0.039(4) Uani d 1
H H32A 0.5145 0.2473 0.6385 0.046 Uiso calc 1
H H32B 0.4137 0.1390 0.6192 0.046 Uiso calc 1
C C33 0.5677(11) 0.1164(10) 0.6260(7) 0.040(4) Uani d 1
H H33A 0.5183 0.0688 0.6438 0.048 Uiso calc 1
H H33B 0.6199 0.1775 0.6670 0.048 Uiso calc 1
C C34 0.6205(10) 0.0730(10) 0.5979(7) 0.035(4) Uani d 1
H H34A 0.6571 0.0575 0.6365 0.042 Uiso calc 1
H H34B 0.5680 0.0101 0.5585 0.042 Uiso calc 1
C C35 0.7387(12) 0.0917(11) 0.5435(7) 0.050(5) Uani d 1
H H35A 0.6856 0.0341 0.5003 0.060 Uiso calc 1
H H35B 0.7677 0.0675 0.5793 0.060 Uiso calc 1
C C36 0.8262(10) 0.1680(10) 0.5237(7) 0.036(4) Uani d 1
H H36A 0.8774 0.2253 0.5675 0.044 Uiso calc 1
H H36B 0.8624 0.1371 0.5083 0.044 Uiso calc 1
Rb Rb5 0.76177(10) 0.32954(9) 0.86626(7) 0.0300(4) Uani d 1
N N5 0.7359(9) 0.1513(8) 0.9045(6) 0.041(3) Uani d 1
N N6 0.7851(8) 0.5051(8) 0.8284(6) 0.031(3) Uani d 1
O O13 0.8244(7) 0.2143(6) 0.7948(5) 0.037(3) Uani d 1
O O14 0.8891(6) 0.4026(6) 0.7829(5) 0.033(2) Uani d 1
O O15 0.5564(6) 0.1735(6) 0.8469(4) 0.033(2) Uani d 1
O O16 0.5787(6) 0.3200(6) 0.7796(4) 0.034(2) Uani d 1
O O17 0.8618(7) 0.3529(7) 1.0154(4) 0.036(3) Uani d 1
O O18 0.8401(6) 0.5092(6) 0.9782(4) 0.032(2) Uani d 1
C C37 0.7556(11) 0.0977(10) 0.8552(7) 0.040(4) Uani d 1
H H37A 0.6908 0.0551 0.8124 0.048 Uiso calc 1
H H37B 0.7703 0.0529 0.8773 0.048 Uiso calc 1
C C38 0.8434(12) 0.1553(10) 0.8296(8) 0.049(5) Uani d 1
H H38A 0.9099 0.1969 0.8712 0.058 Uiso calc 1
H H38B 0.8497 0.1082 0.7968 0.058 Uiso calc 1
C C39 0.8988(11) 0.2580(10) 0.7645(7) 0.041(4) Uani d 1
H H39A 0.8923 0.2060 0.7269 0.049 Uiso calc 1
H H39B 0.9694 0.2932 0.8019 0.049 Uiso calc 1
C C40 0.8837(10) 0.3292(10) 0.7326(6) 0.035(4) Uani d 1
H H40A 0.9377 0.3609 0.7122 0.041 Uiso calc 1
H H40B 0.8151 0.2926 0.6930 0.041 Uiso calc 1
C C41 0.8807(10) 0.4729(11) 0.7549(7) 0.043(4) Uani d 1
H H41A 0.8169 0.4388 0.7113 0.051 Uiso calc 1
H H41B 0.9410 0.5093 0.7409 0.051 Uiso calc 1
C C42 0.8769(10) 0.5446(10) 0.8074(7) 0.039(4) Uani d 1
H H42A 0.9398 0.5758 0.8513 0.047 Uiso calc 1
H H42B 0.8808 0.5977 0.7871 0.047 Uiso calc 1
C C43 0.6326(10) 0.0921(9) 0.9057(6) 0.033(4) Uani d 1
H H43A 0.6309 0.1235 0.9509 0.039 Uiso calc 1
H H43B 0.6187 0.0256 0.9059 0.039 Uiso calc 1
C C44 0.5489(10) 0.0800(10) 0.8449(7) 0.036(4) Uani d 1
H H44A 0.5527 0.0526 0.7994 0.043 Uiso calc 1
H H44B 0.4807 0.0320 0.8462 0.043 Uiso calc 1
C C45 0.4793(10) 0.1614(9) 0.7896(7) 0.037(4) Uani d 1
H H45A 0.4109 0.1143 0.7910 0.044 Uiso calc 1
H H45B 0.4833 0.1324 0.7446 0.044 Uiso calc 1
C C46 0.4873(9) 0.2567(9) 0.7893(6) 0.030(4) Uani d 1
H H46A 0.4264 0.2442 0.7502 0.036 Uiso calc 1
H H46B 0.4878 0.2882 0.8354 0.036 Uiso calc 1
C C47 0.5921(10) 0.4135(9) 0.7803(6) 0.028(4) Uani d 1
H H47A 0.5951 0.4468 0.8268 0.034 Uiso calc 1
H H47B 0.5330 0.4045 0.7415 0.034 Uiso calc 1
C C48 0.6920(9) 0.4754(9) 0.7695(6) 0.027(3) Uani d 1
H H48A 0.6904 0.4374 0.7255 0.032 Uiso calc 1
H H48B 0.6959 0.5358 0.7614 0.032 Uiso calc 1
C C49 0.8130(10) 0.1830(11) 0.9768(8) 0.044(4) Uani d 1
H H49A 0.7933 0.1245 0.9937 0.053 Uiso calc 1
H H49B 0.8815 0.2053 0.9727 0.053 Uiso calc 1
C C50 0.8251(11) 0.2625(10) 1.0317(7) 0.044(4) Uani d 1
H H50A 0.7572 0.2410 1.0366 0.052 Uiso calc 1
H H50B 0.8746 0.2740 1.0784 0.052 Uiso calc 1
C C51 0.8655(11) 0.4296(11) 1.0631(7) 0.050(5) Uani d 1
H H51A 0.9081 0.4417 1.1127 0.060 Uiso calc 1
H H51B 0.7942 0.4077 1.0612 0.060 Uiso calc 1
C C52 0.9099(11) 0.5238(10) 1.0454(8) 0.049(5) Uani d 1
H H52A 0.9197 0.5776 1.0833 0.058 Uiso calc 1
H H52B 0.9785 0.5432 1.0426 0.058 Uiso calc 1
C C53 0.8794(10) 0.5975(8) 0.9598(6) 0.027(3) Uani d 1
H H53A 0.9473 0.6172 0.9556 0.033 Uiso calc 1
H H53B 0.8899 0.6517 0.9978 0.033 Uiso calc 1
C C54 0.8060(10) 0.5816(10) 0.8918(7) 0.040(4) Uani d 1
H H54A 0.8325 0.6455 0.8815 0.048 Uiso calc 1
H H54B 0.7391 0.5630 0.8975 0.048 Uiso calc 1

loop_
_atom_site_aniso_label
_atom_site_aniso_U_11
_atom_site_aniso_U_22
_atom_site_aniso_U_33
_atom_site_aniso_U_12
_atom_site_aniso_U_13
_atom_site_aniso_U_23
Sn1 0.0433(7) 0.0303(7) 0.0357(6) 0.0122(6) 0.0073(5) 0.0139(5)
Sn2 0.0253(6) 0.0228(6) 0.0318(6) 0.0083(5) 0.0088(5) 0.0032(5)
Sn3 0.0321(7) 0.0283(6) 0.0368(6) 0.0170(5) 0.0111(5) 0.0071(5)
Sn4 0.0408(7) 0.0433(7) 0.0478(7) 0.0261(6) 0.0149(6) 0.0223(6)
Sn5 0.0318(7) 0.0330(7) 0.0396(7) 0.0195(6) 0.0094(5) 0.0050(5)
Sn6 0.0375(7) 0.0319(6) 0.0299(6) 0.0185(6) 0.0077(5) 0.0088(5)
Sn7 0.0331(7) 0.0208(6) 0.0463(7) 0.0102(5) 0.0050(5) 0.0025(5)
Sn8 0.0334(7) 0.0333(7) 0.0536(7) 0.0129(6) 0.0171(6) 0.0161(6)
Sn9 0.0251(6) 0.0373(7) 0.0527(7) 0.0137(6) 0.0043(5) 0.0069(6)
Rb1 0.0697(18) 0.0670(17) 0.0312(13) 0.0357(15) 0.0161(12) 0.0037(12)
Rb2 0.095(2) 0.167(3) 0.126(3) 0.064(2) 0.052(2) 0.112(2)
Rb3 0.0273(9) 0.0260(8) 0.0358(9) 0.0116(7) 0.0087(7) 0.0083(7)
N1 0.033(8) 0.014(7) 0.030(7) 0.010(6) 0.013(6) -0.001(6)
N2 0.022(8) 0.045(9) 0.036(8) 0.008(7) 0.012(6) 0.010(7)
O1 0.051(7) 0.040(7) 0.025(6) 0.020(6) 0.022(5) 0.011(5)
O2 0.037(6) 0.035(6) 0.031(6) 0.008(5) 0.004(5) 0.010(5)
O3 0.041(6) 0.029(6) 0.029(6) 0.026(5) 0.009(5) 0.000(5)
O4 0.047(7) 0.053(7) 0.026(6) 0.027(6) 0.008(5) 0.017(5)
O5 0.042(7) 0.041(7) 0.033(6) 0.014(6) 0.010(5) 0.011(5)
O6 0.033(6) 0.056(7) 0.034(6) 0.029(6) 0.006(5) 0.003(6)
C1 0.013(8) 0.017(8) 0.035(9) -0.009(7) 0.001(7) 0.003(7)
C2 0.062(12) 0.068(13) 0.038(10) 0.042(11) 0.023(9) 0.007(10)
C3 0.048(10) 0.034(9) 0.045(10) 0.028(9) 0.023(8) 0.034(8)
C4 0.045(11) 0.035(10) 0.055(11) 0.017(9) 0.013(9) 0.018(9)
C5 0.058(8) 0.030(7) 0.064(8) 0.012(6) 0.016(7) 0.017(7)
C6 0.036(11) 0.036(10) 0.062(12) -0.003(9) 0.012(9) 0.017(9)
C7 0.029(10) 0.033(10) 0.043(10) -0.003(8) 0.008(8) -0.006(8)
C8 0.023(7) 0.037(7) 0.047(8) 0.011(6) 0.006(6) 0.007(6)
C9 0.037(10) 0.029(9) 0.047(10) 0.012(8) 0.003(8) 0.026(8)
C10 0.055(12) 0.051(11) 0.070(12) 0.044(10) 0.045(10) 0.021(10)
C11 0.076(13) 0.060(12) 0.040(10) 0.062(11) 0.026(10) 0.026(9)
C12 0.053(13) 0.045(12) 0.063(12) 0.021(11) -0.005(10) 0.019(10)
C13 0.020(9) 0.030(10) 0.054(11) -0.005(8) 0.000(8) 0.018(9)
C14 0.046(11) 0.036(10) 0.037(9) 0.020(9) 0.027(8) 0.007(8)
C15 0.047(11) 0.050(11) 0.048(10) 0.019(9) 0.017(9) 0.034(9)
C16 0.044(11) 0.037(10) 0.032(9) 0.011(9) 0.018(8) 0.018(8)
C17 0.049(12) 0.071(13) 0.044(11) 0.044(11) -0.012(9) 0.010(10)
C18 0.030(10) 0.052(11) 0.036(10) 0.020(9) 0.001(8) 0.012(9)
Rb4 0.0284(9) 0.0277(9) 0.0312(8) 0.0145(7) 0.0075(7) 0.0053(7)
N3 0.051(9) 0.028(7) 0.040(8) 0.028(7) 0.018(7) 0.021(7)
N4 0.058(9) 0.025(7) 0.020(7) 0.018(7) 0.022(6) 0.012(6)
O7 0.038(7) 0.045(7) 0.021(6) 0.025(6) 0.010(5) 0.008(5)
O8 0.053(7) 0.037(6) 0.036(6) 0.033(6) 0.014(5) 0.015(5)
O9 0.030(6) 0.019(6) 0.046(6) 0.009(5) 0.007(5) 0.005(5)
O10 0.025(6) 0.019(6) 0.032(6) 0.001(5) -0.005(5) -0.006(5)
O11 0.040(7) 0.031(6) 0.036(6) 0.011(5) 0.014(5) 0.005(5)
O12 0.033(6) 0.022(6) 0.038(6) 0.007(5) 0.017(5) 0.016(5)
C19 0.018(8) 0.056(11) 0.026(8) 0.020(8) 0.003(7) 0.001(8)
C20 0.045(11) 0.044(10) 0.023(9) 0.030(9) -0.001(8) 0.001(8)
C21 0.027(9) 0.022(8) 0.024(8) 0.000(7) 0.011(7) -0.001(7)
C22 0.029(9) 0.019(8) 0.046(10) 0.013(7) 0.008(8) 0.003(8)
C23 0.028(10) 0.037(10) 0.064(11) 0.012(8) 0.036(9) 0.016(9)
C24 0.035(9) 0.031(9) 0.035(9) 0.020(8) 0.015(7) 0.019(8)
C25 0.051(11) 0.042(10) 0.039(9) 0.034(10) 0.005(8) -0.004(9)
C26 0.043(8) 0.033(7) 0.041(7) 0.032(6) 0.005(6) -0.001(6)
C27 0.066(13) 0.016(9) 0.035(9) 0.015(9) -0.014(9) 0.003(8)
C28 0.023(9) 0.039(10) 0.046(10) 0.007(8) 0.005(8) 0.011(9)
C29 0.041(8) 0.034(7) 0.024(7) 0.012(6) 0.017(6) 0.020(6)
C30 0.042(10) 0.042(10) 0.056(11) 0.017(9) 0.037(9) 0.032(9)
C31 0.031(10) 0.056(11) 0.039(10) 0.019(9) 0.011(8) 0.000(9)
C32 0.046(10) 0.048(11) 0.032(9) 0.025(9) 0.028(8) 0.016(8)
C33 0.041(8) 0.044(8) 0.019(7) 0.012(6) 0.016(6) 0.005(6)
C34 0.024(9) 0.036(10) 0.041(9) 0.015(8) 0.007(7) 0.014(8)
C35 0.082(14) 0.049(11) 0.039(10) 0.046(11) 0.027(9) 0.017(9)
C36 0.053(11) 0.037(10) 0.043(10) 0.039(9) 0.022(8) 0.015(8)
Rb5 0.0317(9) 0.0231(8) 0.0315(8) 0.0122(7) 0.0120(7) 0.0075(7)
N5 0.037(8) 0.023(7) 0.035(8) 0.007(7) -0.001(7) -0.007(6)
N6 0.029(8) 0.032(8) 0.045(8) 0.024(6) 0.014(6) 0.021(7)
O13 0.037(6) 0.019(6) 0.056(7) 0.013(5) 0.025(5) 0.010(5)
O14 0.039(6) 0.024(6) 0.048(6) 0.028(5) 0.011(5) 0.010(5)
O15 0.017(5) 0.038(6) 0.030(6) 0.010(5) 0.000(4) 0.008(5)
O16 0.027(6) 0.028(6) 0.042(6) 0.015(5) 0.011(5) 0.007(5)
O17 0.048(7) 0.039(6) 0.017(5) 0.024(6) 0.010(5) 0.000(5)
O18 0.041(6) 0.019(6) 0.026(6) 0.013(5) 0.004(5) 0.004(5)
C37 0.053(11) 0.037(10) 0.053(11) 0.035(9) 0.034(9) 0.013(9)
C38 0.073(13) 0.026(10) 0.057(11) 0.038(10) 0.022(10) 0.001(9)
C39 0.041(10) 0.023(9) 0.042(10) 0.007(8) 0.017(8) -0.001(8)
C40 0.042(10) 0.029(9) 0.024(8) 0.012(8) 0.016(7) 0.006(7)
C41 0.040(10) 0.065(12) 0.042(10) 0.041(10) 0.016(8) 0.018(9)
C42 0.018(9) 0.031(9) 0.060(11) 0.013(8) 0.002(8) 0.015(8)
C43 0.042(10) 0.022(8) 0.014(8) 0.002(8) 0.007(7) 0.009(7)
C44 0.055(11) 0.033(9) 0.043(10) 0.031(9) 0.034(9) 0.021(8)
C45 0.031(7) 0.017(7) 0.052(8) 0.002(5) 0.023(6) 0.007(6)
C46 0.009(8) 0.039(10) 0.022(8) 0.001(7) 0.002(6) 0.011(7)
C47 0.035(9) 0.016(8) 0.029(8) 0.014(7) 0.007(7) 0.003(7)
C48 0.032(7) 0.023(7) 0.033(7) 0.023(6) 0.005(5) 0.011(5)
C49 0.039(10) 0.061(12) 0.076(12) 0.040(9) 0.042(9) 0.050(10)
C50 0.052(8) 0.028(7) 0.055(8) 0.026(6) 0.010(6) 0.024(6)
C51 0.029(10) 0.084(14) 0.025(9) 0.023(10) 0.007(8) 0.022(10)
C52 0.055(11) 0.025(9) 0.063(12) 0.014(9) 0.026(10) 0.027(9)
C53 0.036(7) 0.010(6) 0.029(7) 0.006(5) 0.017(6) 0.003(5)
C54 0.033(10) 0.036(10) 0.050(10) 0.016(8) 0.010(8) 0.029(9)

loop_
_atom_type_symbol
_atom_type_description
_atom_type_scat_dispersion_real
_atom_type_scat_dispersion_imag
_atom_type_scat_source
Rb Rb -0.9393 2.9676 'International Tables Vol C Tables 4.2.6.8 and 6.1.1.4'
Sn Sn -0.6537 1.4246 'International Tables Vol C Tables 4.2.6.8 and 6.1.1.4'
C C 0.0033 0.0016 'International Tables Vol C Tables 4.2.6.8 and 6.1.1.4'
H H 0.0000 0.0000 'International Tables Vol C Tables 4.2.6.8 and 6.1.1.4'
N N 0.0061 0.0033 'International Tables Vol C Tables 4.2.6.8 and 6.1.1.4'
O O 0.0106 0.0060 'International Tables Vol C Tables 4.2.6.8 and 6.1.1.4'

loop_
_geom_angle_atom_site_label_1
_geom_angle_atom_site_label_2
_geom_angle_atom_site_label_3
_geom_angle_site_symmetry_1
_geom_angle_site_symmetry_3
_geom_angle
Sn2 Sn1 Sn5 . . 60.42(3)
Sn2 Sn1 Sn4 . . 88.07(4)
Sn5 Sn1 Sn4 . . 106.08(4)
Sn2 Sn1 Sn8 . . 105.93(4)
Sn5 Sn1 Sn8 . . 67.96(3)
Sn4 Sn1 Sn8 . . 59.42(3)
Sn2 Sn1 Rb2 . . 166.42(4)
Sn5 Sn1 Rb2 . . 126.75(4)
Sn4 Sn1 Rb2 . . 78.86(3)
Sn8 Sn1 Rb2 . . 70.58(3)
Sn2 Sn1 Sn3 . . 43.91(3)
Sn5 Sn1 Sn3 . . 79.76(3)
Sn4 Sn1 Sn3 . . 44.23(3)
Sn8 Sn1 Sn3 . . 79.25(3)
Rb2 Sn1 Sn3 . . 123.08(3)
Sn1 Sn2 Sn3 . . 92.51(4)
Sn1 Sn2 Sn5 . . 60.06(3)
Sn3 Sn2 Sn5 . . 106.10(4)
Sn1 Sn2 Sn6 . . 105.01(4)
Sn3 Sn2 Sn6 . . 60.57(3)
Sn5 Sn2 Sn6 . . 63.80(3)
Sn1 Sn2 Sn4 . . 46.46(3)
Sn3 Sn2 Sn4 . . 46.11(3)
Sn5 Sn2 Sn4 . . 82.44(3)
Sn6 Sn2 Sn4 . . 81.83(3)
Sn2 Sn3 Sn7 . . 105.68(4)
Sn2 Sn3 Sn4 . . 88.07(4)
Sn7 Sn3 Sn4 . . 60.91(3)
Sn2 Sn3 Sn6 . . 60.12(3)
Sn7 Sn3 Sn6 . . 65.90(3)
Sn4 Sn3 Sn6 . . 104.91(4)
Sn2 Sn3 Rb1 . . 119.31(3)
Sn7 Sn3 Rb1 . . 73.70(3)
Sn4 Sn3 Rb1 . . 132.27(4)
Sn6 Sn3 Rb1 . . 65.91(3)
Sn2 Sn3 Sn1 . . 43.58(3)
Sn7 Sn3 Sn1 . . 80.14(3)
Sn4 Sn3 Sn1 . . 44.55(3)
Sn6 Sn3 Sn1 . . 78.59(3)
Rb1 Sn3 Sn1 . . 142.08(3)
Sn8 Sn4 Sn3 . . 105.57(4)
Sn8 Sn4 Sn1 . . 60.50(4)
Sn3 Sn4 Sn1 . . 91.22(4)
Sn8 Sn4 Sn7 . . 64.49(4)
Sn3 Sn4 Sn7 . . 59.54(3)
Sn1 Sn4 Sn7 . . 104.90(4)
Sn8 Sn4 Sn2 . . 82.24(3)
Sn3 Sn4 Sn2 . . 45.81(3)
Sn1 Sn4 Sn2 . . 45.47(3)
Sn7 Sn4 Sn2 . . 81.35(3)
Sn8 Sn4 Rb2 . . 61.98(3)
Sn3 Sn4 Rb2 . . 148.37(4)
Sn1 Sn4 Rb2 . . 57.17(3)
Sn7 Sn4 Rb2 . . 125.08(4)
Sn2 Sn4 Rb2 . . 102.56(3)
Sn1 Sn5 Sn9 . . 107.87(4)
Sn1 Sn5 Sn2 . . 59.53(3)
Sn9 Sn5 Sn2 . . 109.20(4)
Sn1 Sn5 Sn6 . . 100.73(4)
Sn9 Sn5 Sn6 . . 57.60(3)
Sn2 Sn5 Sn6 . . 58.34(3)
Sn1 Sn5 Sn8 . . 56.68(3)
Sn9 Sn5 Sn8 . . 55.54(3)
Sn2 Sn5 Sn8 . . 97.60(4)
Sn6 Sn5 Sn8 . . 89.13(4)
Sn9 Sn6 Sn2 . . 109.25(4)
Sn9 Sn6 Sn3 . . 108.76(4)
Sn2 Sn6 Sn3 . . 59.32(3)
Sn9 Sn6 Sn5 . . 58.12(3)
Sn2 Sn6 Sn5 . . 57.87(3)
Sn3 Sn6 Sn5 . . 100.91(4)
Sn9 Sn6 Sn7 . . 57.27(3)
Sn2 Sn6 Sn7 . . 98.65(4)
Sn3 Sn6 Sn7 . . 56.71(3)
Sn5 Sn6 Sn7 . . 91.74(4)
Sn9 Sn6 Rb1 . . 112.40(3)
Sn2 Sn6 Rb1 . . 120.07(4)
Sn3 Sn6 Rb1 . . 67.56(3)
Sn5 Sn6 Rb1 . . 163.05(4)
Sn7 Sn6 Rb1 . . 71.63(3)
Sn3 Sn7 Sn9 . . 108.48(4)
Sn3 Sn7 Sn4 . . 59.55(3)
Sn9 Sn7 Sn4 . . 107.75(4)
Sn3 Sn7 Sn8 . . 100.23(4)
Sn9 Sn7 Sn8 . . 56.98(3)
Sn4 Sn7 Sn8 . . 57.10(3)
Sn3 Sn7 Sn6 . . 57.39(3)
Sn9 Sn7 Sn6 . . 56.29(3)
Sn4 Sn7 Sn6 . . 98.16(4)
Sn8 Sn7 Sn6 . . 89.80(4)
Sn3 Sn7 Rb1 . . 62.56(3)
Sn9 Sn7 Rb1 . . 102.78(3)
Sn4 Sn7 Rb1 . . 120.29(4)
Sn8 Sn7 Rb1 . . 149.75(4)
Sn6 Sn7 Rb1 . . 60.08(2)
Sn9 Sn8 Sn4 . . 109.68(4)
Sn9 Sn8 Sn1 . . 106.97(4)
Sn4 Sn8 Sn1 . . 60.08(4)
Sn9 Sn8 Sn7 . . 57.85(3)
Sn4 Sn8 Sn7 . . 58.41(3)
Sn1 Sn8 Sn7 . . 100.35(4)
Sn9 Sn8 Sn5 . . 55.90(3)
Sn4 Sn8 Sn5 . . 97.73(4)
Sn1 Sn8 Sn5 . . 55.36(3)
Sn7 Sn8 Sn5 . . 89.32(4)
Sn9 Sn8 Rb2 . . 164.75(4)
Sn4 Sn8 Rb2 . . 75.20(3)
Sn1 Sn8 Rb2 . . 62.20(3)
Sn7 Sn8 Rb2 . . 132.01(4)
Sn5 Sn8 Rb2 . . 109.68(3)
Sn6 Sn9 Sn8 . . 100.87(4)
Sn6 Sn9 Sn5 . . 64.28(3)
Sn8 Sn9 Sn5 . . 68.57(3)
Sn6 Sn9 Sn7 . . 66.44(4)
Sn8 Sn9 Sn7 . . 65.17(4)
Sn5 Sn9 Sn7 . . 101.06(4)
Sn6 Rb1 Sn6 . 2 180.0
Sn6 Rb1 Sn3 . . 46.53(2)
Sn6 Rb1 Sn3 2 . 133.47(2)
Sn6 Rb1 Sn3 . 2 133.47(2)
Sn6 Rb1 Sn3 2 2 46.53(2)
Sn3 Rb1 Sn3 . 2 180.0
Sn6 Rb1 Sn7 . . 48.29(2)
Sn6 Rb1 Sn7 2 . 131.71(2)
Sn3 Rb1 Sn7 . . 43.75(2)
Sn3 Rb1 Sn7 2 . 136.26(2)
Sn6 Rb1 Sn7 . 2 131.71(2)
Sn6 Rb1 Sn7 2 2 48.29(2)
Sn3 Rb1 Sn7 . 2 136.25(2)
Sn3 Rb1 Sn7 2 2 43.75(2)
Sn7 Rb1 Sn7 . 2 180.0
Sn1 Rb2 Sn1 . 2_556 180.0
Sn1 Rb2 Sn8 . 2_556 132.78(2)
Sn1 Rb2 Sn8 2_556 2_556 47.22(2)
Sn1 Rb2 Sn8 . . 47.22(2)
Sn1 Rb2 Sn8 2_556 . 132.78(2)
Sn8 Rb2 Sn8 2_556 . 180.0
Sn1 Rb2 Sn4 . 2_556 136.03(2)
Sn1 Rb2 Sn4 2_556 2_556 43.97(2)
Sn8 Rb2 Sn4 2_556 2_556 42.81(2)
Sn8 Rb2 Sn4 . 2_556 137.19(2)
Sn1 Rb2 Sn4 . . 43.97(2)
Sn1 Rb2 Sn4 2_556 . 136.03(2)
Sn8 Rb2 Sn4 2_556 . 137.19(2)
Sn8 Rb2 Sn4 . . 42.81(2)
Sn4 Rb2 Sn4 2_556 . 180.0
O3 Rb3 O1 . . 96.0(3)
O3 Rb3 O6 . . 122.5(3)
O1 Rb3 O6 . . 136.2(3)
O3 Rb3 O4 . . 61.8(3)
O1 Rb3 O4 . . 117.3(3)
O6 Rb3 O4 . . 100.2(3)
O3 Rb3 O2 . . 137.2(3)
O1 Rb3 O2 . . 60.4(3)
O6 Rb3 O2 . . 95.8(3)
O4 Rb3 O2 . . 95.9(3)
O3 Rb3 O5 . . 99.3(2)
O1 Rb3 O5 . . 95.7(3)
O6 Rb3 O5 . . 60.9(3)
O4 Rb3 O5 . . 142.3(3)
O2 Rb3 O5 . . 117.0(3)
O3 Rb3 N1 . . 59.1(3)
O1 Rb3 N1 . . 60.9(3)
O6 Rb3 N1 . . 119.4(3)
O4 Rb3 N1 . . 120.0(3)
O2 Rb3 N1 . . 120.3(3)
O5 Rb3 N1 . . 59.7(3)
O3 Rb3 N2 . . 121.5(3)
O1 Rb3 N2 . . 119.4(3)
O6 Rb3 N2 . . 59.8(3)
O4 Rb3 N2 . . 60.8(3)
O2 Rb3 N2 . . 59.8(3)
O5 Rb3 N2 . . 119.5(3)
N1 Rb3 N2 . . 179.1(3)
C7 N1 C13 . . 108.6(10)
C7 N1 C1 . . 109.7(11)
C13 N1 C1 . . 108.9(11)
C7 N1 Rb3 . . 110.1(7)
C13 N1 Rb3 . . 110.0(8)
C1 N1 Rb3 . . 109.5(7)
C6 N2 C18 . . 111.6(11)
C6 N2 C12 . . 110.1(13)
C18 N2 C12 . . 109.3(11)
C6 N2 Rb3 . . 110.6(8)
C18 N2 Rb3 . . 107.5(8)
C12 N2 Rb3 . . 107.5(8)
C2 O1 C3 . . 107.1(10)
C2 O1 Rb3 . . 116.2(8)
C3 O1 Rb3 . . 114.4(7)
C4 O2 C5 . . 111.0(11)
C4 O2 Rb3 . . 112.0(7)
C5 O2 Rb3 . . 112.5(7)
C8 O3 C9 . . 108.4(10)
C8 O3 Rb3 . . 117.7(7)
C9 O3 Rb3 . . 111.0(7)
C11 O4 C10 . . 111.6(11)
C11 O4 Rb3 . . 113.3(8)
C10 O4 Rb3 . . 110.7(7)
C15 O5 C14 . . 111.8(10)
C15 O5 Rb3 . . 111.5(8)
C14 O5 Rb3 . . 111.2(8)
C16 O6 C17 . . 111.1(11)
C16 O6 Rb3 . . 112.1(8)
C17 O6 Rb3 . . 116.7(8)
N1 C1 C2 . . 111.9(10)
N1 C1 H1A . . 109.2
C2 C1 H1A . . 109.2
N1 C1 H1B . . 109.2
C2 C1 H1B . . 109.2
H1A C1 H1B . . 107.9
O1 C2 C1 . . 108.0(11)
O1 C2 H2A . . 110.1
C1 C2 H2A . . 110.1
O1 C2 H2B . . 110.1
C1 C2 H2B . . 110.1
H2A C2 H2B . . 108.4
O1 C3 C4 . . 108.4(11)
O1 C3 H3A . . 110.0
C4 C3 H3A . . 110.0
O1 C3 H3B . . 110.0
C4 C3 H3B . . 110.0
H3A C3 H3B . . 108.4
O2 C4 C3 . . 110.1(11)
O2 C4 H4A . . 109.6
C3 C4 H4A . . 109.6
O2 C4 H4B . . 109.6
C3 C4 H4B . . 109.6
H4A C4 H4B . . 108.2
O2 C5 C6 . . 111.6(12)
O2 C5 H5A . . 109.3
C6 C5 H5A . . 109.3
O2 C5 H5B . . 109.3
C6 C5 H5B . . 109.3
H5A C5 H5B . . 108.0
N2 C6 C5 . . 111.9(12)
N2 C6 H6A . . 109.2
C5 C6 H6A . . 109.2
N2 C6 H6B . . 109.2
C5 C6 H6B . . 109.2
H6A C6 H6B . . 107.9
N1 C7 C8 . . 113.7(11)
N1 C7 H7A . . 108.8
C8 C7 H7A . . 108.8
N1 C7 H7B . . 108.8
C8 C7 H7B . . 108.8
H7A C7 H7B . . 107.7
O3 C8 C7 . . 108.0(11)
O3 C8 H8A . . 110.1
C7 C8 H8A . . 110.1
O3 C8 H8B . . 110.1
C7 C8 H8B . . 110.1
H8A C8 H8B . . 108.4
O3 C9 C10 . . 108.2(11)
O3 C9 H9A . . 110.1
C10 C9 H9A . . 110.1
O3 C9 H9B . . 110.1
C10 C9 H9B . . 110.1
H9A C9 H9B . . 108.4
O4 C10 C9 . . 109.9(11)
O4 C10 H10A . . 109.7
C9 C10 H10A . . 109.7
O4 C10 H10B . . 109.7
C9 C10 H10B . . 109.7
H10A C10 H10B . . 108.2
O4 C11 C12 . . 111.4(12)
O4 C11 H11A . . 109.3
C12 C11 H11A . . 109.3
O4 C11 H11B . . 109.3
C12 C11 H11B . . 109.3
H11A C11 H11B . . 108.0
N2 C12 C11 . . 113.5(13)
N2 C12 H12A . . 108.9
C11 C12 H12A . . 108.9
N2 C12 H12B . . 108.9
C11 C12 H12B . . 108.9
H12A C12 H12B . . 107.7
C14 C13 N1 . . 112.1(12)
C14 C13 H13A . . 109.2
N1 C13 H13A . . 109.2
C14 C13 H13B . . 109.2
N1 C13 H13B . . 109.2
H13A C13 H13B . . 107.9
O5 C14 C13 . . 109.9(11)
O5 C14 H14A . . 109.7
C13 C14 H14A . . 109.7
O5 C14 H14B . . 109.7
C13 C14 H14B . . 109.7
H14A C14 H14B . . 108.2
O5 C15 C16 . . 110.0(11)
O5 C15 H15A . . 109.7
C16 C15 H15A . . 109.7
O5 C15 H15B . . 109.7
C16 C15 H15B . . 109.7
H15A C15 H15B . . 108.2
O6 C16 C15 . . 112.2(13)
O6 C16 H16A . . 109.2
C15 C16 H16A . . 109.2
O6 C16 H16B . . 109.2
C15 C16 H16B . . 109.2
H16A C16 H16B . . 107.9
O6 C17 C18 . . 109.4(12)
O6 C17 H17A . . 109.8
C18 C17 H17A . . 109.8
O6 C17 H17B . . 109.8
C18 C17 H17B . . 109.8
H17A C17 H17B . . 108.2
N2 C18 C17 . . 114.9(12)
N2 C18 H18A . . 108.5
C17 C18 H18A . . 108.5
N2 C18 H18B . . 108.5
C17 C18 H18B . . 108.5
H18A C18 H18B . . 107.5
O9 Rb4 O7 . . 94.6(3)
O9 Rb4 O12 . . 119.1(2)
O7 Rb4 O12 . . 141.6(2)
O9 Rb4 O10 . . 60.3(3)
O7 Rb4 O10 . . 112.6(2)
O12 Rb4 O10 . . 100.5(2)
O9 Rb4 O11 . . 98.7(3)
O7 Rb4 O11 . . 101.1(3)
O12 Rb4 O11 . . 58.7(3)
O10 Rb4 O11 . . 140.8(2)
O9 Rb4 O8 . . 135.0(3)
O7 Rb4 O8 . . 59.5(3)
O12 Rb4 O8 . . 100.6(2)
O10 Rb4 O8 . . 94.1(3)
O11 Rb4 O8 . . 120.8(2)
O9 Rb4 N3 . . 60.5(3)
O7 Rb4 N3 . . 61.1(3)
O12 Rb4 N3 . . 118.4(3)
O10 Rb4 N3 . . 119.4(3)
O11 Rb4 N3 . . 60.7(3)
O8 Rb4 N3 . . 119.3(3)
O9 Rb4 N4 . . 119.3(3)
O7 Rb4 N4 . . 119.7(3)
O12 Rb4 N4 . . 61.0(3)
O10 Rb4 N4 . . 60.6(3)
O11 Rb4 N4 . . 118.7(3)
O8 Rb4 N4 . . 61.5(3)
N3 Rb4 N4 . . 179.2(3)
C25 N3 C31 . . 109.2(11)
C25 N3 C19 . . 109.6(10)
C31 N3 C19 . . 109.2(11)
C25 N3 Rb4 . . 109.1(8)
C31 N3 Rb4 . . 109.7(8)
C19 N3 Rb4 . . 110.1(8)
C24 N4 C36 . . 109.4(10)
C24 N4 C30 . . 112.4(10)
C36 N4 C30 . . 110.9(11)
C24 N4 Rb4 . . 106.5(8)
C36 N4 Rb4 . . 108.9(8)
C30 N4 Rb4 . . 108.5(8)
C21 O7 C20 . . 110.4(9)
C21 O7 Rb4 . . 116.7(8)
C20 O7 Rb4 . . 113.2(7)
C22 O8 C23 . . 114.9(11)
C22 O8 Rb4 . . 109.8(7)
C23 O8 Rb4 . . 111.3(7)
C26 O9 C27 . . 111.2(10)
C26 O9 Rb4 . . 117.0(7)
C27 O9 Rb4 . . 113.6(7)
C28 O10 C29 . . 108.5(10)
C28 O10 Rb4 . . 113.6(8)
C29 O10 Rb4 . . 111.3(7)
C33 O11 C32 . . 113.4(10)
C33 O11 Rb4 . . 114.6(8)
C32 O11 Rb4 . . 114.0(8)
C34 O12 C35 . . 110.2(10)
C34 O12 Rb4 . . 117.2(7)
C35 O12 Rb4 . . 116.1(8)
N3 C19 C20 . . 111.9(11)
N3 C19 H19A . . 109.2
C20 C19 H19A . . 109.2
N3 C19 H19B . . 109.2
C20 C19 H19B . . 109.2
H19A C19 H19B . . 107.9
O7 C20 C19 . . 109.9(11)
O7 C20 H20A . . 109.7
C19 C20 H20A . . 109.7
O7 C20 H20B . . 109.7
C19 C20 H20B . . 109.7
H20A C20 H20B . . 108.2
O7 C21 C22 . . 109.2(10)
O7 C21 H21A . . 109.8
C22 C21 H21A . . 109.8
O7 C21 H21B . . 109.8
C22 C21 H21B . . 109.8
H21A C21 H21B . . 108.3
O8 C22 C21 . . 109.2(11)
O8 C22 H22A . . 109.8
C21 C22 H22A . . 109.8
O8 C22 H22B . . 109.8
C21 C22 H22B . . 109.8
H22A C22 H22B . . 108.3
O8 C23 C24 . . 113.0(11)
O8 C23 H23A . . 109.0
C24 C23 H23A . . 109.0
O8 C23 H23B . . 109.0
C24 C23 H23B . . 109.0
H23A C23 H23B . . 107.8
N4 C24 C23 . . 115.1(11)
N4 C24 H24A . . 108.5
C23 C24 H24A . . 108.5
N4 C24 H24B . . 108.5
C23 C24 H24B . . 108.5
H24A C24 H24B . . 107.5
N3 C25 C26 . . 114.6(12)
N3 C25 H25A . . 108.6
C26 C25 H25A . . 108.6
N3 C25 H25B . . 108.6
C26 C25 H25B . . 108.6
H25A C25 H25B . . 107.6
O9 C26 C25 . . 109.6(11)
O9 C26 H26A . . 109.8
C25 C26 H26A . . 109.8
O9 C26 H26B . . 109.8
C25 C26 H26B . . 109.8
H26A C26 H26B . . 108.2
O9 C27 C28 . . 108.7(10)
O9 C27 H27A . . 109.9
C28 C27 H27A . . 109.9
O9 C27 H27B . . 109.9
C28 C27 H27B . . 109.9
H27A C27 H27B . . 108.3
O10 C28 C27 . . 110.6(11)
O10 C28 H28A . . 109.5
C27 C28 H28A . . 109.5
O10 C28 H28B . . 109.5
C27 C28 H28B . . 109.5
H28A C28 H28B . . 108.1
O10 C29 C30 . . 109.4(11)
O10 C29 H29A . . 109.8
C30 C29 H29A . . 109.8
O10 C29 H29B . . 109.8
C30 C29 H29B . . 109.8
H29A C29 H29B . . 108.2
N4 C30 C29 . . 114.8(11)
N4 C30 H30A . . 108.6
C29 C30 H30A . . 108.6
N4 C30 H30B . . 108.6
C29 C30 H30B . . 108.6
H30A C30 H30B . . 107.5
N3 C31 C32 . . 114.2(11)
N3 C31 H31A . . 108.7
C32 C31 H31A . . 108.7
N3 C31 H31B . . 108.7
C32 C31 H31B . . 108.7
H31A C31 H31B . . 107.6
O11 C32 C31 . . 110.0(11)
O11 C32 H32A . . 109.7
C31 C32 H32A . . 109.7
O11 C32 H32B . . 109.7
C31 C32 H32B . . 109.7
H32A C32 H32B . . 108.2
O11 C33 C34 . . 111.9(11)
O11 C33 H33A . . 109.2
C34 C33 H33A . . 109.2
O11 C33 H33B . . 109.2
C34 C33 H33B . . 109.2
H33A C33 H33B . . 107.9
O12 C34 C33 . . 112.0(11)
O12 C34 H34A . . 109.2
C33 C34 H34A . . 109.2
O12 C34 H34B . . 109.2
C33 C34 H34B . . 109.2
H34A C34 H34B . . 107.9
O12 C35 C36 . . 109.2(11)
O12 C35 H35A . . 109.8
C36 C35 H35A . . 109.8
O12 C35 H35B . . 109.8
C36 C35 H35B . . 109.8
H35A C35 H35B . . 108.3
N4 C36 C35 . . 116.3(11)
N4 C36 H36A . . 108.2
C35 C36 H36A . . 108.2
N4 C36 H36B . . 108.2
C35 C36 H36B . . 108.2
H36A C36 H36B . . 107.4
O13 Rb5 O15 . . 99.4(3)
O13 Rb5 O18 . . 143.0(3)
O15 Rb5 O18 . . 113.2(3)
O13 Rb5 O14 . . 58.0(3)
O15 Rb5 O14 . . 139.6(2)
O18 Rb5 O14 . . 101.6(2)
O13 Rb5 O16 . . 115.9(2)
O15 Rb5 O16 . . 58.8(2)
O18 Rb5 O16 . . 96.4(2)
O14 Rb5 O16 . . 98.7(2)
O13 Rb5 O17 . . 100.7(3)
O15 Rb5 O17 . . 96.8(2)
O18 Rb5 O17 . . 59.8(3)
O14 Rb5 O17 . . 118.8(2)
O16 Rb5 O17 . . 137.8(3)
O13 Rb5 N6 . . 119.2(3)
O15 Rb5 N6 . . 117.9(3)
O18 Rb5 N6 . . 60.5(3)
O14 Rb5 N6 . . 62.6(3)
O16 Rb5 N6 . . 60.9(3)
O17 Rb5 N6 . . 118.8(3)
O13 Rb5 N5 . . 61.3(3)
O15 Rb5 N5 . . 61.5(3)
O18 Rb5 N5 . . 119.5(3)
O14 Rb5 N5 . . 117.9(3)
O16 Rb5 N5 . . 118.5(3)
O17 Rb5 N5 . . 61.4(3)
N6 Rb5 N5 . . 179.4(3)
C37 N5 C43 . . 112.2(11)
C37 N5 C49 . . 108.2(12)
C43 N5 C49 . . 108.6(11)
C37 N5 Rb5 . . 108.9(9)
C43 N5 Rb5 . . 109.9(8)
C49 N5 Rb5 . . 109.1(8)
C48 N6 C42 . . 111.3(10)
C48 N6 C54 . . 111.6(10)
C42 N6 C54 . . 108.7(10)
C48 N6 Rb5 . . 108.9(7)
C42 N6 Rb5 . . 105.8(7)
C54 N6 Rb5 . . 110.4(7)
C38 O13 C39 . . 110.0(11)
C38 O13 Rb5 . . 115.5(8)
C39 O13 Rb5 . . 119.9(7)
C41 O14 C40 . . 112.9(10)
C41 O14 Rb5 . . 114.4(8)
C40 O14 Rb5 . . 114.7(7)
C45 O15 C44 . . 111.1(10)
C45 O15 Rb5 . . 114.1(7)
C44 O15 Rb5 . . 112.4(7)
C46 O16 C47 . . 112.5(10)
C46 O16 Rb5 . . 114.6(7)
C47 O16 Rb5 . . 114.8(7)
C51 O17 C50 . . 115.1(11)
C51 O17 Rb5 . . 111.3(7)
C50 O17 Rb5 . . 114.3(7)
C53 O18 C52 . . 110.3(9)
C53 O18 Rb5 . . 116.3(7)
C52 O18 Rb5 . . 115.4(7)
N5 C37 C38 . . 118.6(12)
N5 C37 H37A . . 107.7
C38 C37 H37A . . 107.7
N5 C37 H37B . . 107.7
C38 C37 H37B . . 107.7
H37A C37 H37B . . 107.1
O13 C38 C37 . . 110.4(12)
O13 C38 H38A . . 109.6
C37 C38 H38A . . 109.6
O13 C38 H38B . . 109.6
C37 C38 H38B . . 109.6
H38A C38 H38B . . 108.1
O13 C39 C40 . . 109.7(12)
O13 C39 H39A . . 109.7
C40 C39 H39A . . 109.7
O13 C39 H39B . . 109.7
C40 C39 H39B . . 109.7
H39A C39 H39B . . 108.2
O14 C40 C39 . . 112.2(11)
O14 C40 H40A . . 109.2
C39 C40 H40A . . 109.2
O14 C40 H40B . . 109.2
C39 C40 H40B . . 109.2
H40A C40 H40B . . 107.9
O14 C41 C42 . . 111.9(11)
O14 C41 H41A . . 109.2
C42 C41 H41A . . 109.2
O14 C41 H41B . . 109.2
C42 C41 H41B . . 109.2
H41A C41 H41B . . 107.9
N6 C42 C41 . . 116.9(11)
N6 C42 H42A . . 108.1
C41 C42 H42A . . 108.1
N6 C42 H42B . . 108.1
C41 C42 H42B . . 108.1
H42A C42 H42B . . 107.3
N5 C43 C44 . . 114.3(10)
N5 C43 H43A . . 108.7
C44 C43 H43A . . 108.7
N5 C43 H43B . . 108.7
C44 C43 H43B . . 108.7
H43A C43 H43B . . 107.6
O15 C44 C43 . . 111.7(11)
O15 C44 H44A . . 109.3
C43 C44 H44A . . 109.3
O15 C44 H44B . . 109.3
C43 C44 H44B . . 109.3
H44A C44 H44B . . 107.9
O15 C45 C46 . . 112.0(11)
O15 C45 H45A . . 109.2
C46 C45 H45A . . 109.2
O15 C45 H45B . . 109.2
C46 C45 H45B . . 109.2
H45A C45 H45B . . 107.9
O16 C46 C45 . . 109.7(11)
O16 C46 H46A . . 109.7
C45 C46 H46A . . 109.7
O16 C46 H46B . . 109.7
C45 C46 H46B . . 109.7
H46A C46 H46B . . 108.2
O16 C47 C48 . . 108.1(10)
O16 C47 H47A . . 110.1
C48 C47 H47A . . 110.1
O16 C47 H47B . . 110.1
C48 C47 H47B . . 110.1
H47A C47 H47B . . 108.4
N6 C48 C47 . . 114.7(10)
N6 C48 H48A . . 108.6
C47 C48 H48A . . 108.6
N6 C48 H48B . . 108.6
C47 C48 H48B . . 108.6
H48A C48 H48B . . 107.6
C50 C49 N5 . . 116.2(11)
C50 C49 H49A . . 108.2
N5 C49 H49A . . 108.2
C50 C49 H49B . . 108.2
N5 C49 H49B . . 108.2
H49A C49 H49B . . 107.4
O17 C50 C49 . . 112.7(12)
O17 C50 H50A . . 109.1
C49 C50 H50A . . 109.1
O17 C50 H50B . . 109.1
C49 C50 H50B . . 109.1
H50A C50 H50B . . 107.8
O17 C51 C52 . . 112.4(12)
O17 C51 H51A . . 109.1
C52 C51 H51A . . 109.1
O17 C51 H51B . . 109.1
C52 C51 H51B . . 109.1
H51A C51 H51B . . 107.9
O18 C52 C51 . . 108.6(11)
O18 C52 H52A . . 110.0
C51 C52 H52A . . 110.0
O18 C52 H52B . . 110.0
C51 C52 H52B . . 110.0
H52A C52 H52B . . 108.3
O18 C53 C54 . . 109.4(10)
O18 C53 H53A . . 109.8
C54 C53 H53A . . 109.8
O18 C53 H53B . . 109.8
C54 C53 H53B . . 109.8
H53A C53 H53B . . 108.2
C53 C54 N6 . . 116.3(11)
C53 C54 H54A . . 108.2
N6 C54 H54A . . 108.2
C53 C54 H54B . . 108.2
N6 C54 H54B . . 108.2
H54A C54 H54B . . 107.4

loop_
_geom_bond_atom_site_label_1
_geom_bond_atom_site_label_2
_geom_bond_distance
Sn1 Sn2 2.9229(14)
Sn1 Sn5 2.9387(14)
Sn1 Sn4 2.9724(15)
Sn1 Sn8 2.9850(14)
Sn1 Rb2 3.5976(10)
Sn1 Sn3 4.2360(14)
Sn2 Sn3 2.9404(14)
Sn2 Sn5 2.9493(14)
Sn2 Sn6 2.9644(13)
Sn2 Sn4 4.0981(14)
Sn3 Sn7 2.9549(14)
Sn3 Sn4 2.9552(14)
Sn3 Sn6 2.9777(14)
Sn3 Rb1 3.7925(9)
Sn4 Sn8 2.9527(15)
Sn4 Sn7 2.9957(14)
Sn4 Rb2 4.2008(11)
Sn5 Sn9 2.9453(14)
Sn5 Sn6 3.1249(14)
Sn5 Sn8 3.3110(15)
Sn6 Sn9 2.9283(15)
Sn6 Sn7 3.2267(14)
Sn6 Rb1 3.7460(10)
Sn7 Sn9 2.9613(15)
Sn7 Sn8 3.1741(15)
Sn7 Rb1 4.1017(11)
Sn8 Sn9 2.9327(14)
Sn8 Rb2 3.8357(10)
Rb3 O3 2.830(9)
Rb3 O1 2.834(8)
Rb3 O6 2.847(9)
Rb3 O4 2.877(9)
Rb3 O2 2.886(9)
Rb3 O5 2.907(10)
Rb3 N1 3.034(10)
Rb3 N2 3.063(11)
N1 C7 1.422(15)
N1 C13 1.483(16)
N1 C1 1.502(14)
N2 C6 1.420(15)
N2 C18 1.430(15)
N2 C12 1.514(18)
O1 C2 1.413(14)
O1 C3 1.420(13)
O2 C4 1.382(13)
O2 C5 1.407(14)
O3 C8 1.423(12)
O3 C9 1.429(15)
O4 C11 1.362(13)
O4 C10 1.411(15)
O5 C15 1.411(13)
O5 C14 1.432(13)
O6 C16 1.392(15)
O6 C17 1.412(15)
C1 C2 1.579(16)
C1 H1A 0.9900
C1 H1B 0.9900
C2 H2A 0.9900
C2 H2B 0.9900
C3 C4 1.539(16)
C3 H3A 0.9900
C3 H3B 0.9900
C4 H4A 0.9900
C4 H4B 0.9900
C5 C6 1.532(16)
C5 H5A 0.9900
C5 H5B 0.9900
C6 H6A 0.9900
C6 H6B 0.9900
C7 C8 1.508(17)
C7 H7A 0.9900
C7 H7B 0.9900
C8 H8A 0.9900
C8 H8B 0.9900
C9 C10 1.537(15)
C9 H9A 0.9900
C9 H9B 0.9900
C10 H10A 0.9900
C10 H10B 0.9900
C11 C12 1.514(18)
C11 H11A 0.9900
C11 H11B 0.9900
C12 H12A 0.9900
C12 H12B 0.9900
C13 C14 1.460(15)
C13 H13A 0.9900
C13 H13B 0.9900
C14 H14A 0.9900
C14 H14B 0.9900
C15 C16 1.504(16)
C15 H15A 0.9900
C15 H15B 0.9900
C16 H16A 0.9900
C16 H16B 0.9900
C17 C18 1.492(17)
C17 H17A 0.9900
C17 H17B 0.9900
C18 H18A 0.9900
C18 H18B 0.9900
Rb4 O9 2.845(8)
Rb4 O7 2.848(8)
Rb4 O12 2.869(8)
Rb4 O10 2.909(8)
Rb4 O11 2.914(9)
Rb4 O8 2.914(9)
Rb4 N3 2.983(11)
Rb4 N4 3.030(12)
N3 C25 1.440(14)
N3 C31 1.465(15)
N3 C19 1.476(13)
N4 C24 1.433(14)
N4 C36 1.447(13)
N4 C30 1.455(14)
O7 C21 1.355(12)
O7 C20 1.431(15)
O8 C22 1.415(13)
O8 C23 1.425(14)
O9 C26 1.428(13)
O9 C27 1.456(15)
O10 C28 1.370(14)
O10 C29 1.411(14)
O11 C33 1.407(14)
O11 C32 1.448(14)
O12 C34 1.403(14)
O12 C35 1.416(15)
C19 C20 1.508(15)
C19 H19A 0.9900
C19 H19B 0.9900
C20 H20A 0.9900
C20 H20B 0.9900
C21 C22 1.533(16)
C21 H21A 0.9900
C21 H21B 0.9900
C22 H22A 0.9900
C22 H22B 0.9900
C23 C24 1.472(15)
C23 H23A 0.9900
C23 H23B 0.9900
C24 H24A 0.9900
C24 H24B 0.9900
C25 C26 1.496(17)
C25 H25A 0.9900
C25 H25B 0.9900
C26 H26A 0.9900
C26 H26B 0.9900
C27 C28 1.540(17)
C27 H27A 0.9900
C27 H27B 0.9900
C28 H28A 0.9900
C28 H28B 0.9900
C29 C30 1.499(16)
C29 H29A 0.9900
C29 H29B 0.9900
C30 H30A 0.9900
C30 H30B 0.9900
C31 C32 1.487(16)
C31 H31A 0.9900
C31 H31B 0.9900
C32 H32A 0.9900
C32 H32B 0.9900
C33 C34 1.474(17)
C33 H33A 0.9900
C33 H33B 0.9900
C34 H34A 0.9900
C34 H34B 0.9900
C35 C36 1.545(17)
C35 H35A 0.9900
C35 H35B 0.9900
C36 H36A 0.9900
C36 H36B 0.9900
Rb5 O13 2.858(9)
Rb5 O15 2.875(8)
Rb5 O18 2.880(8)
Rb5 O14 2.882(9)
Rb5 O16 2.897(8)
Rb5 O17 2.915(8)
Rb5 N6 2.929(10)
Rb5 N5 2.963(11)
N5 C37 1.411(14)
N5 C43 1.451(15)
N5 C49 1.477(14)
N6 C48 1.446(13)
N6 C42 1.479(15)
N6 C54 1.487(15)
O13 C38 1.367(14)
O13 C39 1.396(14)
O14 C41 1.389(14)
O14 C40 1.396(13)
O15 C45 1.366(13)
O15 C44 1.452(13)
O16 C46 1.398(13)
O16 C47 1.419(13)
O17 C51 1.419(15)
O17 C50 1.420(14)
O18 C53 1.412(13)
O18 C52 1.427(13)
C37 C38 1.524(17)
C37 H37A 0.9900
C37 H37B 0.9900
C38 H38A 0.9900
C38 H38B 0.9900
C39 C40 1.486(16)
C39 H39A 0.9900
C39 H39B 0.9900
C40 H40A 0.9900
C40 H40B 0.9900
C41 C42 1.483(16)
C41 H41A 0.9900
C41 H41B 0.9900
C42 H42A 0.9900
C42 H42B 0.9900
C43 C44 1.472(15)
C43 H43A 0.9900
C43 H43B 0.9900
C44 H44A 0.9900
C44 H44B 0.9900
C45 C46 1.484(16)
C45 H45A 0.9900
C45 H45B 0.9900
C46 H46A 0.9900
C46 H46B 0.9900
C47 C48 1.504(15)
C47 H47A 0.9900
C47 H47B 0.9900
C48 H48A 0.9900
C48 H48B 0.9900
C49 C50 1.466(16)
C49 H49A 0.9900
C49 H49B 0.9900
C50 H50A 0.9900
C50 H50B 0.9900
C51 C52 1.488(17)
C51 H51A 0.9900
C51 H51B 0.9900
C52 H52A 0.9900
C52 H52B 0.9900
C53 C54 1.457(14)
C53 H53A 0.9900
C53 H53B 0.9900
C54 H54A 0.9900
C54 H54B 0.9900

_cod_database_fobs_code 2242010
